data_2020073
loop_
_publ_author_name
'Wang, Hui-Ting'
'Li, Qiang'
'Zhou, Lin'

_publ_section_title
;
 A two-dimensional cadmium(II) coordination polymer based on
 1-cyanomethyl-4-aza-1-azoniabicyclo[2.2.2]octane and thiocyanate ligands
;
_journal_coeditor_code KU3162
_journal_issue 9
_journal_name_full 'Acta Crystallographica Section C'
_journal_page_first
;
;
_journal_paper_doi 10.1107/S205322961501431X
_journal_volume 71
_journal_year 2015
_chemical_formula_iupac '[Cd3 (C8 H14 N3)2 (N C S)8]'
_chemical_formula_moiety 'C24 H28 Cd3 N14 S8'
_chemical_formula_sum 'C24 H28 Cd3 N14 S8'
_chemical_formula_weight 1106.28
_chemical_name_systematic
Poly[(1-cyanomethyl-4-aza-1-azoniabicyclo[2.2.2]octane-\k^4^<i>N</i>)octakis-\m~2~-thiocyanato-\k^8^<i>N</i>:<i>S</i>;\k^8^<i>S</i>:<i>N</i>-tricadmium(II)]
_space_group_IT_number 14
_symmetry_cell_setting monoclinic
_symmetry_space_group_name_Hall '-P 2ybc'
_symmetry_space_group_name_H-M 'P 1 21/c 1'
_atom_sites_solution_hydrogens geom
_atom_sites_solution_primary direct
_atom_sites_solution_secondary difmap
_audit_creation_method SHELXL97
_cell_angle_alpha 90.00
_cell_angle_beta 94.36(3)
_cell_angle_gamma 90.00
_cell_formula_units_Z 2
_cell_length_a 7.1457(14)
_cell_length_b 26.002(5)
_cell_length_c 10.043(2)
_cell_measurement_reflns_used 4249
_cell_measurement_temperature 293(2)
_cell_measurement_theta_max 27.48
_cell_measurement_theta_min 3.11
_cell_volume 1860.6(6)
_computing_cell_refinement
;
CrystalClear (Rigaku, 2005)
;
_computing_data_collection
;
CrystalClear (Rigaku, 2005)
;
_computing_data_reduction
;
CrystalClear (Rigaku, 2005)
;
_computing_molecular_graphics
;
DIAMOND (Brandenburg & Putz, 2005)
;
_computing_publication_material
;
SHELXL97 (Sheldrick, 2008)
;
_computing_structure_refinement
;
SHELXL97 (Sheldrick, 2008)
;
_computing_structure_solution
;
SHELXS97 (Sheldrick, 2008)
;
_diffrn_ambient_temperature 293(2)
_diffrn_measured_fraction_theta_full 0.996
_diffrn_measured_fraction_theta_max 0.996
_diffrn_measurement_device_type 'Rigaku SCXmini'
_diffrn_measurement_method \w
_diffrn_radiation_monochromator graphite
_diffrn_radiation_source 'fine-focus sealed tube'
_diffrn_radiation_type MoK\a
_diffrn_radiation_wavelength 0.71073
_diffrn_reflns_av_R_equivalents 0.0441
_diffrn_reflns_av_sigmaI/netI 0.0488
_diffrn_reflns_limit_h_max 9
_diffrn_reflns_limit_h_min -9
_diffrn_reflns_limit_k_max 33
_diffrn_reflns_limit_k_min -30
_diffrn_reflns_limit_l_max 12
_diffrn_reflns_limit_l_min -13
_diffrn_reflns_number 12484
_diffrn_reflns_theta_full 27.48
_diffrn_reflns_theta_max 27.48
_diffrn_reflns_theta_min 3.11
_diffrn_standards_decay_% 0
_diffrn_standards_interval_count 180
_diffrn_standards_interval_time 9
_diffrn_standards_number 3
_exptl_absorpt_coefficient_mu 2.189
_exptl_absorpt_correction_T_max 0.6106
_exptl_absorpt_correction_T_min 0.3844
_exptl_absorpt_correction_type multi-scan
_exptl_absorpt_process_details
;
(CrystalClear; Rigaku, 2005)
;
_exptl_crystal_colour colourless
_exptl_crystal_density_diffrn 1.975
_exptl_crystal_density_method 'not measured'
_exptl_crystal_description prismatic
_exptl_crystal_F_000 1084
_exptl_crystal_size_max 0.54
_exptl_crystal_size_mid 0.38
_exptl_crystal_size_min 0.25
_refine_diff_density_max 0.484
_refine_diff_density_min -0.510
_refine_ls_extinction_coef 0.0819(12)
_refine_ls_extinction_method
;
SHELXL97 (Sheldrick, 2008)
;
_refine_ls_goodness_of_fit_ref 1.078
_refine_ls_hydrogen_treatment constr
_refine_ls_matrix_type full
_refine_ls_number_parameters 223
_refine_ls_number_reflns 4249
_refine_ls_number_restraints 0
_refine_ls_restrained_S_all 1.078
_refine_ls_R_factor_all 0.0575
_refine_ls_R_factor_gt 0.0391
_refine_ls_shift/su_max 0.001
_refine_ls_shift/su_mean 0.000
_refine_ls_structure_factor_coef Fsqd
_refine_ls_weighting_details 'calc w = 1/[\s^2^(Fo^2^)+(0.0174P)^2^+1.0538P] where P=(Fo^2^+2Fc^2^)/3'
_refine_ls_weighting_scheme calc
_refine_ls_wR_factor_gt 0.0622
_refine_ls_wR_factor_ref 0.0666
_reflns_number_gt 3356
_reflns_number_total 4249
_reflns_threshold_expression I>2\s(I)
_cod_data_source_file ku3162sup1.cif
_cod_data_source_block I
_cod_original_sg_symbol_H-M P21/c
_cod_database_code 2020073
_cod_database_fobs_code 2020073

loop_
_symmetry_equiv_pos_as_xyz
'x, y, z'
'-x, y+1/2, -z+1/2'
'-x, -y, -z'
'x, -y-1/2, z-1/2'

loop_
_atom_site_type_symbol
_atom_site_label
_atom_site_fract_x
_atom_site_fract_y
_atom_site_fract_z
_atom_site_U_iso_or_equiv
_atom_site_adp_type
_atom_site_calc_flag
_atom_site_refinement_flags
_atom_site_occupancy
_atom_site_symmetry_multiplicity
N N3 0.7421(5) 0.57229(15) 0.4979(4) 0.0525(10) Uani d . 1 1
Cd Cd2 0.02622(4) 0.301789(11) 0.74665(3) 0.03336(9) Uani d . 1 1
Cd Cd1 0.0000 0.5000 1.0000 0.02908(10) Uani d S 1 2
S S2 -0.26035(13) 0.47545(4) 0.79683(10) 0.0331(2) Uani d . 1 1
S S3 0.21742(15) 0.21181(4) 0.77700(10) 0.0375(2) Uani d . 1 1
S S4 -0.29430(15) 0.25357(5) 0.63757(12) 0.0486(3) Uani d . 1 1
N N1 0.1698(4) 0.55127(11) 0.8336(3) 0.0265(7) Uani d . 1 1
N N2 0.3462(4) 0.59756(11) 0.6547(3) 0.0255(6) Uani d . 1 1
N N7 0.1443(5) 0.30370(12) 0.5436(3) 0.0400(8) Uani d . 1 1
C C6 0.3036(5) 0.54266(14) 0.6129(4) 0.0336(9) Uani d . 1 1
H H6A 0.4197 0.5241 0.6032 0.040 Uiso calc R 1 1
H H6B 0.2302 0.5422 0.5276 0.040 Uiso calc R 1 1
N N5 -0.1089(5) 0.38314(13) 0.7054(3) 0.0439(9) Uani d . 1 1
C C1 0.0664(5) 0.59678(15) 0.7841(4) 0.0403(10) Uani d . 1 1
H H1A 0.0541 0.6205 0.8576 0.048 Uiso calc R 1 1
H H1B -0.0588 0.5866 0.7501 0.048 Uiso calc R 1 1
C C9 0.2498(5) 0.39627(15) 0.9236(4) 0.0313(8) Uani d . 1 1
C C10 -0.1729(5) 0.42065(16) 0.7462(4) 0.0344(9) Uani d . 1 1
C C11 0.1752(5) 0.20396(13) 0.9342(4) 0.0291(8) Uani d . 1 1
N N6 -0.1185(5) 0.29984(15) 0.9401(3) 0.0510(10) Uani d . 1 1
C C3 0.3556(5) 0.56799(17) 0.8884(4) 0.0387(10) Uani d . 1 1
H H3A 0.4286 0.5381 0.9179 0.046 Uiso calc R 1 1
H H3B 0.3417 0.5897 0.9657 0.046 Uiso calc R 1 1
C C4 0.4612(5) 0.59766(15) 0.7867(3) 0.0325(9) Uani d . 1 1
H H4A 0.4826 0.6327 0.8170 0.039 Uiso calc R 1 1
H H4B 0.5820 0.5817 0.7770 0.039 Uiso calc R 1 1
N N4 0.1875(4) 0.43272(12) 0.9669(3) 0.0351(8) Uani d . 1 1
C C12 -0.1924(5) 0.22277(16) 0.5199(4) 0.0376(10) Uani d . 1 1
C C7 0.4469(5) 0.62521(14) 0.5505(4) 0.0341(9) Uani d . 1 1
H H7A 0.3635 0.6293 0.4704 0.041 Uiso calc R 1 1
H H7B 0.4834 0.6592 0.5828 0.041 Uiso calc R 1 1
C C2 0.1636(5) 0.62431(15) 0.6732(4) 0.0380(10) Uani d . 1 1
H H2A 0.0839 0.6234 0.5906 0.046 Uiso calc R 1 1
H H2B 0.1865 0.6600 0.6975 0.046 Uiso calc R 1 1
C C8 0.6146(6) 0.59640(16) 0.5185(4) 0.0364(9) Uani d . 1 1
C C5 0.1949(6) 0.51719(15) 0.7184(4) 0.0410(10) Uani d . 1 1
H H5A 0.0726 0.5070 0.6786 0.049 Uiso calc R 1 1
H H5B 0.2607 0.4863 0.7496 0.049 Uiso calc R 1 1
S S1 0.34782(16) 0.34544(5) 0.86551(14) 0.0639(4) Uani d . 1 1

loop_
_atom_site_aniso_label
_atom_site_aniso_U_11
_atom_site_aniso_U_22
_atom_site_aniso_U_33
_atom_site_aniso_U_12
_atom_site_aniso_U_13
_atom_site_aniso_U_23
N3 0.056(2) 0.046(2) 0.058(2) -0.012(2) 0.018(2) -0.0027(19)
Cd2 0.04479(18) 0.02826(16) 0.02734(15) 0.00671(13) 0.00474(13) 0.00026(12)
Cd1 0.0279(2) 0.0272(2) 0.0323(2) 0.00311(17) 0.00366(16) -0.00541(16)
S2 0.0303(5) 0.0313(6) 0.0369(5) 0.0051(4) -0.0021(4) -0.0056(4)
S3 0.0486(6) 0.0324(6) 0.0330(5) 0.0116(5) 0.0128(5) 0.0038(4)
S4 0.0391(6) 0.0535(8) 0.0543(7) 0.0008(5) 0.0101(5) -0.0043(5)
N1 0.0247(15) 0.0238(17) 0.0307(16) 0.0001(13) -0.0006(13) -0.0028(13)
N2 0.0238(15) 0.0221(16) 0.0296(16) -0.0003(13) -0.0039(13) 0.0037(13)
N7 0.054(2) 0.034(2) 0.0329(19) -0.0043(17) 0.0079(16) 0.0015(15)
C6 0.042(2) 0.029(2) 0.030(2) -0.0065(18) 0.0030(17) -0.0048(16)
N5 0.056(2) 0.027(2) 0.046(2) 0.0099(17) -0.0145(18) -0.0058(16)
C1 0.035(2) 0.037(3) 0.050(3) 0.0044(19) 0.0032(19) 0.0040(19)
C9 0.0262(19) 0.034(2) 0.032(2) -0.0020(17) -0.0075(16) -0.0023(17)
C10 0.037(2) 0.037(2) 0.028(2) -0.0062(19) -0.0071(17) 0.0046(18)
C11 0.0281(19) 0.020(2) 0.039(2) 0.0021(16) 0.0011(17) -0.0018(16)
N6 0.058(2) 0.062(3) 0.0339(19) 0.017(2) 0.0102(18) 0.0073(18)
C3 0.027(2) 0.053(3) 0.035(2) -0.0101(19) -0.0021(17) 0.0040(19)
C4 0.0266(19) 0.038(2) 0.031(2) -0.0049(17) -0.0078(16) 0.0041(17)
N4 0.0331(18) 0.0299(19) 0.0411(19) 0.0055(15) -0.0044(15) -0.0090(15)
C12 0.038(2) 0.043(3) 0.032(2) -0.011(2) -0.0017(19) 0.0073(19)
C7 0.037(2) 0.032(2) 0.033(2) -0.0089(18) -0.0052(17) 0.0082(17)
C2 0.029(2) 0.033(2) 0.051(3) 0.0075(18) -0.0031(18) 0.0084(19)
C8 0.047(2) 0.035(2) 0.028(2) -0.018(2) 0.0034(19) 0.0037(17)
C5 0.054(3) 0.031(2) 0.039(2) -0.011(2) 0.015(2) -0.0101(18)
S1 0.0428(7) 0.0518(8) 0.0943(10) 0.0180(6) -0.0130(7) -0.0378(7)

loop_
_atom_type_symbol
_atom_type_description
_atom_type_scat_dispersion_real
_atom_type_scat_dispersion_imag
_atom_type_scat_source
C C 0.0033 0.0016 'International Tables Vol C Tables 4.2.6.8 and 6.1.1.4'
H H 0.0000 0.0000 'International Tables Vol C Tables 4.2.6.8 and 6.1.1.4'
N N 0.0061 0.0033 'International Tables Vol C Tables 4.2.6.8 and 6.1.1.4'
S S 0.1246 0.1234 'International Tables Vol C Tables 4.2.6.8 and 6.1.1.4'
Cd Cd -0.8075 1.2024 'International Tables Vol C Tables 4.2.6.8 and 6.1.1.4'

loop_
_geom_angle_atom_site_label_1
_geom_angle_atom_site_label_2
_geom_angle_atom_site_label_3
_geom_angle_site_symmetry_1
_geom_angle_site_symmetry_3
_geom_angle
_geom_angle_publ_flag
N7 Cd2 N6 . . 174.76(12) y
N7 Cd2 N5 . . 89.87(12) y
N6 Cd2 N5 . . 87.88(13) ?
N7 Cd2 S3 . . 84.34(9) y
N6 Cd2 S3 . . 98.21(9) y
N5 Cd2 S3 . . 172.98(9) ?
N7 Cd2 S1 . . 91.47(9) ?
N6 Cd2 S1 . . 93.31(11) ?
N5 Cd2 S1 . . 91.35(9) ?
S3 Cd2 S1 . . 84.85(4) ?
N7 Cd2 S4 . . 90.41(9) ?
N6 Cd2 S4 . . 84.91(10) ?
N5 Cd2 S4 . . 91.23(9) ?
S3 Cd2 S4 . . 92.77(4) y
S1 Cd2 S4 . . 176.81(4) y
N4 Cd1 N4 . 3_567 180.00(16) ?
N4 Cd1 N1 . 3_567 90.50(11) ?
N4 Cd1 N1 3_567 3_567 89.50(11) ?
N4 Cd1 N1 . . 89.50(11) y
N4 Cd1 N1 3_567 . 90.50(11) y
N1 Cd1 N1 3_567 . 180.00(11) y
N4 Cd1 S2 . . 95.03(8) ?
N4 Cd1 S2 3_567 . 84.97(8) ?
N1 Cd1 S2 3_567 . 92.11(7) ?
N1 Cd1 S2 . . 87.89(7) ?
N4 Cd1 S2 . 3_567 84.97(8) ?
N4 Cd1 S2 3_567 3_567 95.03(8) ?
N1 Cd1 S2 3_567 3_567 87.89(7) ?
N1 Cd1 S2 . 3_567 92.11(7) y
S2 Cd1 S2 . 3_567 180.0 ?
C10 S2 Cd1 . . 100.34(13) ?
C11 S3 Cd2 . . 95.02(13) ?
C12 S4 Cd2 . . 96.14(14) ?
C1 N1 C3 . . 107.9(3) ?
C1 N1 C5 . . 107.9(3) ?
C3 N1 C5 . . 108.2(3) ?
C1 N1 Cd1 . . 113.4(2) ?
C3 N1 Cd1 . . 112.1(2) ?
C5 N1 Cd1 . . 107.2(2) ?
C7 N2 C2 . . 109.4(3) ?
C7 N2 C4 . . 110.8(3) ?
C2 N2 C4 . . 108.1(3) ?
C7 N2 C6 . . 110.9(3) ?
C2 N2 C6 . . 108.2(3) ?
C4 N2 C6 . . 109.3(3) ?
C11 N7 Cd2 4_565 . 164.6(3) ?
N2 C6 C5 . . 108.8(3) ?
N2 C6 H6A . . 109.9 ?
C5 C6 H6A . . 109.9 ?
N2 C6 H6B . . 109.9 ?
C5 C6 H6B . . 109.9 ?
H6A C6 H6B . . 108.3 ?
C10 N5 Cd2 . . 149.2(3) ?
N1 C1 C2 . . 112.3(3) ?
N1 C1 H1A . . 109.1 ?
C2 C1 H1A . . 109.1 ?
N1 C1 H1B . . 109.1 ?
C2 C1 H1B . . 109.1 ?
H1A C1 H1B . . 107.9 ?
N4 C9 S1 . . 177.2(3) ?
N5 C10 S2 . . 177.0(4) ?
N7 C11 S3 4_566 . 177.1(3) ?
C12 N6 Cd2 4_566 . 150.3(3) ?
N1 C3 C4 . . 112.3(3) ?
N1 C3 H3A . . 109.1 ?
C4 C3 H3A . . 109.1 ?
N1 C3 H3B . . 109.1 ?
C4 C3 H3B . . 109.1 ?
H3A C3 H3B . . 107.9 ?
N2 C4 C3 . . 108.9(3) ?
N2 C4 H4A . . 109.9 ?
C3 C4 H4A . . 109.9 ?
N2 C4 H4B . . 109.9 ?
C3 C4 H4B . . 109.9 ?
H4A C4 H4B . . 108.3 ?
C9 N4 Cd1 . . 162.5(3) ?
N6 C12 S4 4_565 . 178.0(4) ?
C8 C7 N2 . . 110.5(3) ?
C8 C7 H7A . . 109.5 ?
N2 C7 H7A . . 109.5 ?
C8 C7 H7B . . 109.5 ?
N2 C7 H7B . . 109.5 ?
H7A C7 H7B . . 108.1 ?
N2 C2 C1 . . 108.6(3) ?
N2 C2 H2A . . 110.0 ?
C1 C2 H2A . . 110.0 ?
N2 C2 H2B . . 110.0 ?
C1 C2 H2B . . 110.0 ?
H2A C2 H2B . . 108.4 ?
N3 C8 C7 . . 176.7(4) ?
N1 C5 C6 . . 112.6(3) ?
N1 C5 H5A . . 109.1 ?
C6 C5 H5A . . 109.1 ?
N1 C5 H5B . . 109.1 ?
C6 C5 H5B . . 109.1 ?
H5A C5 H5B . . 107.8 ?
C9 S1 Cd2 . . 97.04(13) ?

loop_
_geom_bond_atom_site_label_1
_geom_bond_atom_site_label_2
_geom_bond_site_symmetry_2
_geom_bond_distance
_geom_bond_publ_flag
N3 C8 . 1.138(5) ?
Cd2 N7 . 2.266(3) y
Cd2 N6 . 2.269(3) y
Cd2 N5 . 2.349(3) y
Cd2 S3 . 2.7148(11) y
Cd2 S1 . 2.7528(14) y
Cd2 S4 . 2.7634(13) y
Cd1 N4 . 2.244(3) y
Cd1 N4 3_567 2.244(3) ?
Cd1 N1 3_567 2.520(3) ?
Cd1 N1 . 2.520(3) y
Cd1 S2 . 2.7305(13) y
Cd1 S2 3_567 2.7305(13) ?
S2 C10 . 1.652(4) ?
S3 C11 . 1.642(4) ?
S4 C12 . 1.643(4) ?
N1 C1 . 1.462(4) ?
N1 C3 . 1.464(4) ?
N1 C5 . 1.480(4) ?
N2 C7 . 1.498(4) ?
N2 C2 . 1.503(4) ?
N2 C4 . 1.505(4) ?
N2 C6 . 1.513(4) ?
N7 C11 4_565 1.154(4) ?
C6 C5 . 1.513(5) ?
C6 H6A . 0.9700 ?
C6 H6B . 0.9700 ?
N5 C10 . 1.165(5) ?
C1 C2 . 1.534(5) ?
C1 H1A . 0.9700 ?
C1 H1B . 0.9700 ?
C9 N4 . 1.147(4) ?
C9 S1 . 1.625(4) ?
C11 N7 4_566 1.154(4) ?
N6 C12 4_566 1.154(5) ?
C3 C4 . 1.525(5) ?
C3 H3A . 0.9700 ?
C3 H3B . 0.9700 ?
C4 H4A . 0.9700 ?
C4 H4B . 0.9700 ?
C12 N6 4_565 1.154(5) ?
C7 C8 . 1.469(6) ?
C7 H7A . 0.9700 ?
C7 H7B . 0.9700 ?
C2 H2A . 0.9700 ?
C2 H2B . 0.9700 ?
C5 H5A . 0.9700 ?
C5 H5B . 0.9700 ?

loop_
_geom_hbond_atom_site_label_D
_geom_hbond_atom_site_label_H
_geom_hbond_atom_site_label_A
_geom_hbond_site_symmetry_A
_geom_hbond_distance_DH
_geom_hbond_distance_HA
_geom_hbond_distance_DA
_geom_hbond_angle_DHA
C5 H5A S2 . 0.97 2.86 3.574(4) 131.3
C7 H7A N5 3_566 0.97 2.46 3.397(5) 162.9
C7 H7B S3 2_656 0.97 2.82 3.632(4) 141.5

loop_
_geom_torsion_atom_site_label_1
_geom_torsion_atom_site_label_2
_geom_torsion_atom_site_label_3
_geom_torsion_atom_site_label_4
_geom_torsion_site_symmetry_1
_geom_torsion_site_symmetry_4
_geom_torsion
N4 Cd1 S2 C10 . . 3.38(16)
N4 Cd1 S2 C10 3_567 . -176.62(16)
N1 Cd1 S2 C10 3_567 . -87.31(15)
N1 Cd1 S2 C10 . . 92.69(15)
S2 Cd1 S2 C10 3_567 . 14E1(10)
N7 Cd2 S3 C11 . . 173.31(15)
N6 Cd2 S3 C11 . . -11.29(17)
N5 Cd2 S3 C11 . . 138.8(7)
S1 Cd2 S3 C11 . . 81.32(14)
S4 Cd2 S3 C11 . . -96.55(13)
N7 Cd2 S4 C12 . . 30.90(17)
N6 Cd2 S4 C12 . . -151.46(17)
N5 Cd2 S4 C12 . . 120.78(17)
S3 Cd2 S4 C12 . . -53.46(15)
S1 Cd2 S4 C12 . . -95.2(6)
N4 Cd1 N1 C1 . . 162.7(2)
N4 Cd1 N1 C1 3_567 . -17.3(2)
N1 Cd1 N1 C1 3_567 . -5E1(8)
S2 Cd1 N1 C1 . . 67.7(2)
S2 Cd1 N1 C1 3_567 . -112.3(2)
N4 Cd1 N1 C3 . . -74.7(2)
N4 Cd1 N1 C3 3_567 . 105.3(2)
N1 Cd1 N1 C3 3_567 . 7E1(8)
S2 Cd1 N1 C3 . . -169.8(2)
S2 Cd1 N1 C3 3_567 . 10.2(2)
N4 Cd1 N1 C5 . . 43.8(2)
N4 Cd1 N1 C5 3_567 . -136.2(2)
N1 Cd1 N1 C5 3_567 . -17E1(8)
S2 Cd1 N1 C5 . . -51.2(2)
S2 Cd1 N1 C5 3_567 . 128.8(2)
N6 Cd2 N7 C11 . 4_565 -47(2)
N5 Cd2 N7 C11 . 4_565 -111.2(12)
S3 Cd2 N7 C11 . 4_565 72.8(12)
S1 Cd2 N7 C11 . 4_565 157.5(12)
S4 Cd2 N7 C11 . 4_565 -19.9(12)
C7 N2 C6 C5 . . -177.6(3)
C2 N2 C6 C5 . . -57.6(4)
C4 N2 C6 C5 . . 59.9(4)
N7 Cd2 N5 C10 . . -160.7(6)
N6 Cd2 N5 C10 . . 24.0(6)
S3 Cd2 N5 C10 . . -126.4(7)
S1 Cd2 N5 C10 . . -69.2(6)
S4 Cd2 N5 C10 . . 108.9(6)
C3 N1 C1 C2 . . 60.7(4)
C5 N1 C1 C2 . . -55.9(4)
Cd1 N1 C1 C2 . . -174.4(3)
Cd2 N5 C10 S2 . . 155(6)
Cd1 S2 C10 N5 . . -108(7)
Cd2 S3 C11 N7 . 4_566 138(7)
N7 Cd2 N6 C12 . 4_566 81.2(15)
N5 Cd2 N6 C12 . 4_566 145.8(7)
S3 Cd2 N6 C12 . 4_566 -37.7(7)
S1 Cd2 N6 C12 . 4_566 -123.0(7)
S4 Cd2 N6 C12 . 4_566 54.4(7)
C1 N1 C3 C4 . . -56.1(4)
C5 N1 C3 C4 . . 60.4(4)
Cd1 N1 C3 C4 . . 178.3(2)
C7 N2 C4 C3 . . -178.6(3)
C2 N2 C4 C3 . . 61.6(4)
C6 N2 C4 C3 . . -56.1(4)
N1 C3 C4 N2 . . -4.2(4)
S1 C9 N4 Cd1 . . 157(7)
N4 Cd1 N4 C9 3_567 . -12E1(3)
N1 Cd1 N4 C9 3_567 . 95.1(11)
N1 Cd1 N4 C9 . . -84.9(11)
S2 Cd1 N4 C9 . . 2.9(11)
S2 Cd1 N4 C9 3_567 . -177.1(11)
Cd2 S4 C12 N6 . 4_565 74(12)
C2 N2 C7 C8 . . -173.1(3)
C4 N2 C7 C8 . . 67.8(4)
C6 N2 C7 C8 . . -53.8(4)
C7 N2 C2 C1 . . -177.7(3)
C4 N2 C2 C1 . . -56.9(4)
C6 N2 C2 C1 . . 61.4(4)
N1 C1 C2 N2 . . -3.7(5)
N2 C7 C8 N3 . . 2(8)
C1 N1 C5 C6 . . 60.2(4)
C3 N1 C5 C6 . . -56.3(4)
Cd1 N1 C5 C6 . . -177.4(3)
N2 C6 C5 N1 . . -3.0(5)
N4 C9 S1 Cd2 . . 18E1(10)
N7 Cd2 S1 C9 . . 120.40(17)
N6 Cd2 S1 C9 . . -57.46(17)
N5 Cd2 S1 C9 . . 30.50(17)
S3 Cd2 S1 C9 . . -155.41(15)
S4 Cd2 S1 C9 . . -113.5(6)
